data_7708035
loop_
_publ_author_name
'Rummel, Lena'
'Lassandro, Giuliano'
'Seidl, Michael'
'Timoshkin, Alexey Y.'
'Scheer, Manfred'

_publ_section_title
;
 Reactivity of the pentelidene complexes
 [Cp*E{W(CO)<sub>5</sub>}<sub>2</sub>] (E = P, As) towards dichalcogenides
 and chalcogenols - synthesis of novel chalcogenopentelidene complexes.
;
_journal_issue 36
_journal_name_full 'Dalton transactions (Cambridge, England : 2003)'
_journal_page_first 12648
_journal_page_last 12654
_journal_paper_doi 10.1039/d1dt01866c
_journal_volume 50
_journal_year 2021
_chemical_formula_moiety 'C20 H10 O8 Se2 W2'
_chemical_formula_sum 'C20 H10 O8 Se2 W2'
_chemical_formula_weight 903.90
_space_group_crystal_system monoclinic
_space_group_IT_number 15
_space_group_name_Hall '-C 2yc'
_space_group_name_H-M_alt 'C 1 2/c 1'
_atom_sites_solution_hydrogens geom
_atom_sites_solution_primary dual
_audit_creation_date 2020-07-10
_audit_creation_method
;
Olex2 1.3-alpha
(compiled 2020.06.28 svn.raecde09e for OlexSys, GUI svn.r6132)
;
_audit_update_record
;
2021-05-13 deposited with the CCDC.	2021-08-03 downloaded from the CCDC.
;
_cell_angle_alpha 90
_cell_angle_beta 102.976(4)
_cell_angle_gamma 90
_cell_formula_units_Z 4
_cell_length_a 18.3332(5)
_cell_length_b 7.2060(2)
_cell_length_c 17.1601(5)
_cell_measurement_reflns_used 1885
_cell_measurement_temperature 123.00(14)
_cell_measurement_theta_max 71.2320
_cell_measurement_theta_min 4.9500
_cell_volume 2209.11(11)
_computing_cell_refinement 'CrysAlisPro 1.171.40.14a (Rigaku OD, 2018)'
_computing_data_collection 'CrysAlisPro 1.171.40.14a (Rigaku OD, 2018)'
_computing_data_reduction 'CrysAlisPro 1.171.40.14a (Rigaku OD, 2018)'
_computing_molecular_graphics 'Olex2 1.3-alpha (Dolomanov et al., 2009)'
_computing_publication_material 'Olex2 1.3-alpha (Dolomanov et al., 2009)'
_computing_structure_refinement 'SHELXL 2018/3 (Sheldrick, 2015)'
_computing_structure_solution 'SHELXT 2018/2 (Sheldrick, 2018)'
_diffrn_ambient_environment N~2~
_diffrn_ambient_temperature 123.00(14)
_diffrn_detector 'CCD plate'
_diffrn_detector_area_resol_mean 10.5431
_diffrn_detector_type Ruby
_diffrn_measured_fraction_theta_full 0.969
_diffrn_measured_fraction_theta_max 0.928
_diffrn_measurement_details
;
List of Runs (angles in degrees, time in seconds):

  # Type    Start    End  Width  t~exp~   \w     \q     \k     \f   Frames
#--------------------------------------------------------------------------
  1  \w     90.00 115.00   0.50   10.00    --   41.44  57.00 -90.00   50
  2  \w     69.00 101.00   0.50   10.00    --   41.44 135.00 175.00   64
  3  \w     27.00 116.00   0.50   10.00    --   41.44  38.00-180.00  178
  4  \w     18.00  77.00   0.50   10.00    --   41.44  57.00 -90.00  118
  5  \w     61.00  92.00   0.50   35.00    --  108.74-135.00 -70.00   62
  6  \w     79.00 178.00   0.50   35.00    --  108.74  30.00-180.00  198
  7  \w     38.00  65.00   0.50   35.00    --  108.74 -30.00 150.00   54
  8  \w     32.00  69.00   0.50   35.00    --  108.74 -30.00   0.00   74
  9  \w     82.00 168.00   0.50   35.00    --  108.74  30.00 -90.00  172
 10  \w     37.00  91.00   0.50   35.00    --  108.74-125.00 -30.00  108
 11  \w    -99.00 -18.00   0.50   10.00    --  -41.44 125.00 120.00  162
 12  \w    -34.00  59.00   0.50   10.00    --   41.44 -38.00-120.00  186
 13  \w     12.00  26.00   0.50   10.00    --   41.44  57.00  30.00   28
;
_diffrn_measurement_device 'four-circle diffractometer'
_diffrn_measurement_device_type 'Xcalibur, Ruby, Gemini ultra'
_diffrn_measurement_method '\w scans'
_diffrn_orient_matrix_type 'CrysAlisPro convention (1999,Acta A55,543-557)'
_diffrn_orient_matrix_UB_11 0.0684138000
_diffrn_orient_matrix_UB_12 0.0595723000
_diffrn_orient_matrix_UB_13 0.0650163000
_diffrn_orient_matrix_UB_21 -0.0525526000
_diffrn_orient_matrix_UB_22 0.0778282000
_diffrn_orient_matrix_UB_23 0.0505297000
_diffrn_orient_matrix_UB_31 -0.0001317000
_diffrn_orient_matrix_UB_32 -0.1901278000
_diffrn_orient_matrix_UB_33 0.0411566000
_diffrn_radiation_monochromator mirror
_diffrn_radiation_probe x-ray
_diffrn_radiation_type 'Cu K\a'
_diffrn_radiation_wavelength 1.54184
_diffrn_reflns_av_R_equivalents 0.0573
_diffrn_reflns_av_unetI/netI 0.0489
_diffrn_reflns_Laue_measured_fraction_full 0.969
_diffrn_reflns_Laue_measured_fraction_max 0.928
_diffrn_reflns_limit_h_max 22
_diffrn_reflns_limit_h_min -21
_diffrn_reflns_limit_k_max 7
_diffrn_reflns_limit_k_min -8
_diffrn_reflns_limit_l_max 21
_diffrn_reflns_limit_l_min -15
_diffrn_reflns_number 4009
_diffrn_reflns_point_group_measured_fraction_full 0.969
_diffrn_reflns_point_group_measured_fraction_max 0.928
_diffrn_reflns_theta_full 67.684
_diffrn_reflns_theta_max 73.958
_diffrn_reflns_theta_min 4.951
_diffrn_source 'fine-focus sealed X-ray tube'
_diffrn_source_type 'Enhance Ultra (Cu) X-ray Source'
_exptl_absorpt_coefficient_mu 23.147
_exptl_absorpt_correction_T_max 0.590
_exptl_absorpt_correction_T_min 0.126
_exptl_absorpt_correction_type analytical
_exptl_absorpt_process_details
;
CrysAlisPro 1.171.40.14a (Rigaku Oxford Diffraction, 2018)
Analytical numeric absorption correction using a multifaceted crystal
			model based on expressions derived by R.C. Clark & J.S. Reid.
(Clark, R. C. & Reid, J. S. (1995). Acta Cryst. A51, 887-897)
Empirical absorption correction using spherical harmonics,
 implemented in SCALE3 ABSPACK scaling algorithm.
;
_exptl_crystal_colour green
_exptl_crystal_colour_primary green
_exptl_crystal_density_diffrn 2.718
_exptl_crystal_description needle
_exptl_crystal_F_000 1640
_exptl_crystal_size_max 0.134
_exptl_crystal_size_mid 0.044
_exptl_crystal_size_min 0.029
_refine_diff_density_max 1.626
_refine_diff_density_min -1.469
_refine_diff_density_rms 0.221
_refine_ls_extinction_method none
_refine_ls_goodness_of_fit_ref 1.054
_refine_ls_hydrogen_treatment constr
_refine_ls_matrix_type full
_refine_ls_number_parameters 145
_refine_ls_number_reflns 2077
_refine_ls_number_restraints 0
_refine_ls_restrained_S_all 1.054
_refine_ls_R_factor_all 0.0392
_refine_ls_R_factor_gt 0.0351
_refine_ls_shift/su_max 0.001
_refine_ls_shift/su_mean 0.000
_refine_ls_structure_factor_coef Fsqd
_refine_ls_weighting_details 'w=1/[\s^2^(Fo^2^)+(0.0605P)^2^] where P=(Fo^2^+2Fc^2^)/3'
_refine_ls_weighting_scheme calc
_refine_ls_wR_factor_gt 0.0978
_refine_ls_wR_factor_ref 0.1019
_reflns_Friedel_coverage 0.000
_reflns_number_gt 1852
_reflns_number_total 2077
_reflns_threshold_expression 'I > 2\s(I)'
_cod_data_source_file d1dt01866c2.cif
_cod_data_source_block gl7_2_lena
_cod_depositor_comments 'Adding full bibliography for 7708032--7708039.cif.'
_cod_database_code 7708035
_shelx_shelxl_version_number 2018/3
_chemical_oxdiff_formula 'C20 H10 Se2 W2 O8'
_shelx_space_group_comment
;
The symmetry employed for this shelxl refinement is uniquely defined
by the following loop, which should always be used as a source of
symmetry information in preference to the above space-group names.
They are only intended as comments.
;
_reflns_odcompleteness_completeness 96.46
_reflns_odcompleteness_iscentric 1
_reflns_odcompleteness_theta 66.97
_olex2_refinement_description
;
1. Fixed Uiso
 At 1.2 times of:
  All C(H) groups
2.a Aromatic/amide H refined with riding coordinates:
 C5(H5), C2(H2), C4(H4), C6(H6), C3(H3)
;
_olex2_submission_special_instructions 'No special instructions were received'
_oxdiff_exptl_absorpt_empirical_details
;
Empirical correction (ABSPACK) includes:
- Absorption correction using spherical harmonics
- Frame scaling
;
_oxdiff_exptl_absorpt_empirical_full_max 1.327
_oxdiff_exptl_absorpt_empirical_full_min 0.718

loop_
_space_group_symop_operation_xyz
'x, y, z'
'-x, y, -z+1/2'
'x+1/2, y+1/2, z'
'-x+1/2, y+1/2, -z+1/2'
'-x, -y, -z'
'x, -y, z-1/2'
'-x+1/2, -y+1/2, -z'
'x+1/2, -y+1/2, z-1/2'

loop_
_atom_site_label
_atom_site_type_symbol
_atom_site_fract_x
_atom_site_fract_y
_atom_site_fract_z
_atom_site_U_iso_or_equiv
_atom_site_adp_type
_atom_site_occupancy
_atom_site_site_symmetry_order
_atom_site_calc_flag
_atom_site_refinement_flags_posn
_atom_site_refinement_flags_adp
_atom_site_refinement_flags_occupancy
_atom_site_disorder_assembly
_atom_site_disorder_group
W1 W 0.46963(2) 0.61033(4) 0.56070(2) 0.02490(15) Uani 1 1 d . . . . .
Se1 Se 0.58245(4) 0.70390(10) 0.50158(5) 0.0268(2) Uani 1 1 d . . . . .
O1 O 0.3622(3) 0.8387(8) 0.4233(3) 0.0377(12) Uani 1 1 d . . . . .
O4 O 0.5684(4) 0.3865(8) 0.7054(4) 0.0423(15) Uani 1 1 d . . . . .
O2 O 0.3380(4) 0.5901(9) 0.6517(4) 0.0442(15) Uani 1 1 d . . . . .
O3 O 0.5078(3) 0.9789(9) 0.6606(4) 0.0453(15) Uani 1 1 d . . . . .
C1 C 0.6761(4) 0.6540(10) 0.5789(4) 0.0255(14) Uani 1 1 d . . . . .
C7 C 0.4007(4) 0.7575(11) 0.4712(5) 0.0301(15) Uani 1 1 d . . . . .
C5 C 0.8012(4) 0.5404(11) 0.6067(5) 0.0351(17) Uani 1 1 d . . . . .
H5 H 0.840586 0.478267 0.589540 0.042 Uiso 1 1 calc R U . . .
C8 C 0.3844(5) 0.5968(10) 0.6184(5) 0.0326(17) Uani 1 1 d . . . . .
C10 C 0.5352(4) 0.4616(11) 0.6532(5) 0.0304(15) Uani 1 1 d . . . . .
C2 C 0.6868(4) 0.7227(12) 0.6563(5) 0.0356(17) Uani 1 1 d . . . . .
H2 H 0.647486 0.786763 0.672629 0.043 Uiso 1 1 calc R U . . .
C9 C 0.4958(4) 0.8453(11) 0.6247(5) 0.0311(15) Uani 1 1 d . . . . .
C4 C 0.8132(4) 0.6061(10) 0.6851(5) 0.0340(18) Uani 1 1 d . . . . .
H4 H 0.860304 0.588673 0.721002 0.041 Uiso 1 1 calc R U . . .
C6 C 0.7334(4) 0.5640(11) 0.5538(5) 0.0332(16) Uani 1 1 d . . . . .
H6 H 0.725915 0.518995 0.500541 0.040 Uiso 1 1 calc R U . . .
C3 C 0.7556(5) 0.6975(12) 0.7101(5) 0.0386(18) Uani 1 1 d . . . . .
H3 H 0.763003 0.742331 0.763331 0.046 Uiso 1 1 calc R U . . .

loop_
_atom_site_aniso_label
_atom_site_aniso_U_11
_atom_site_aniso_U_22
_atom_site_aniso_U_33
_atom_site_aniso_U_23
_atom_site_aniso_U_13
_atom_site_aniso_U_12
W1 0.0246(2) 0.0313(2) 0.0174(2) -0.00151(11) 0.00174(14) 0.00255(11)
Se1 0.0256(4) 0.0313(4) 0.0220(4) -0.0003(3) 0.0023(3) 0.0014(3)
O1 0.042(3) 0.039(3) 0.028(3) 0.004(3) -0.001(3) 0.005(3)
O4 0.045(3) 0.045(3) 0.030(3) -0.001(2) -0.005(3) 0.005(2)
O2 0.045(3) 0.053(4) 0.039(4) 0.005(3) 0.018(3) 0.007(3)
O3 0.040(3) 0.046(3) 0.049(4) -0.013(3) 0.006(3) 0.000(3)
C1 0.019(3) 0.033(3) 0.022(4) -0.001(3) -0.002(3) 0.000(3)
C7 0.032(4) 0.035(4) 0.022(4) 0.002(3) 0.002(3) 0.000(3)
C5 0.029(4) 0.038(4) 0.039(5) 0.000(4) 0.008(3) 0.005(3)
C8 0.039(4) 0.032(4) 0.028(4) 0.002(3) 0.010(4) 0.003(3)
C10 0.027(3) 0.039(4) 0.022(4) -0.004(3) -0.001(3) 0.001(3)
C2 0.029(4) 0.045(4) 0.032(4) -0.004(3) 0.006(3) -0.003(3)
C9 0.031(4) 0.035(4) 0.027(4) -0.002(3) 0.006(3) 0.006(3)
C4 0.024(4) 0.040(4) 0.033(5) 0.003(3) -0.005(3) -0.002(3)
C6 0.034(4) 0.035(4) 0.031(4) -0.003(3) 0.010(3) 0.005(3)
C3 0.037(4) 0.048(5) 0.027(4) -0.003(3) 0.000(4) -0.002(3)

loop_
_atom_type_symbol
_atom_type_description
_atom_type_scat_dispersion_real
_atom_type_scat_dispersion_imag
_atom_type_scat_source
C C 0.0181 0.0091 'International Tables Vol C Tables 4.2.6.8 and 6.1.1.4'
H H 0.0000 0.0000 'International Tables Vol C Tables 4.2.6.8 and 6.1.1.4'
O O 0.0492 0.0322 'International Tables Vol C Tables 4.2.6.8 and 6.1.1.4'
Se Se -0.7943 1.1372 'International Tables Vol C Tables 4.2.6.8 and 6.1.1.4'
W W -5.4734 5.5774 'International Tables Vol C Tables 4.2.6.8 and 6.1.1.4'

loop_
_exptl_crystal_face_index_h
_exptl_crystal_face_index_k
_exptl_crystal_face_index_l
_exptl_crystal_face_perp_dist
2 -5 1 0.0147
-10 2 -1 0.0213
-9 -3 -1 0.0273
7 1 -10 0.0605
6 -2 6 0.0267
8 3 0 0.0128
10 -2 1 0.0110
-7 0 10 0.0498
-2 5 -1 0.0147

loop_
_geom_angle_atom_site_label_1
_geom_angle_atom_site_label_2
_geom_angle_atom_site_label_3
_geom_angle
_geom_angle_site_symmetry_1
_geom_angle_site_symmetry_3
_geom_angle_publ_flag
Se1 W1 W1 54.231(19) 5_666 5_666 ?
Se1 W1 W1 54.347(19) . 5_666 ?
Se1 W1 Se1 108.58(2) . 5_666 ?
C7 W1 W1 90.9(2) . 5_666 ?
C7 W1 Se1 89.1(2) . . ?
C7 W1 Se1 92.0(2) . 5_666 ?
C7 W1 C10 177.5(3) . . ?
C8 W1 W1 138.8(2) . 5_666 ?
C8 W1 Se1 84.6(2) . 5_666 ?
C8 W1 Se1 166.7(2) . . ?
C8 W1 C7 88.7(3) . . ?
C8 W1 C10 88.8(3) . . ?
C10 W1 W1 90.9(2) . 5_666 ?
C10 W1 Se1 87.7(2) . 5_666 ?
C10 W1 Se1 93.3(2) . . ?
C9 W1 W1 137.5(2) . 5_666 ?
C9 W1 Se1 168.0(2) . 5_666 ?
C9 W1 Se1 83.2(2) . . ?
C9 W1 C7 90.3(3) . . ?
C9 W1 C8 83.7(3) . . ?
C9 W1 C10 89.5(3) . . ?
W1 Se1 W1 71.42(2) . 5_666 ?
C1 Se1 W1 107.8(2) . 5_666 ?
C1 Se1 W1 110.1(2) . . ?
C2 C1 Se1 119.8(5) . . ?
C6 C1 Se1 119.2(6) . . ?
C6 C1 C2 120.7(7) . . ?
O1 C7 W1 178.6(7) . . ?
C4 C5 H5 119.4 . . ?
C6 C5 H5 119.4 . . ?
C6 C5 C4 121.1(7) . . ?
O2 C8 W1 178.7(8) . . ?
O4 C10 W1 176.3(7) . . ?
C1 C2 H2 120.1 . . ?
C1 C2 C3 119.8(7) . . ?
C3 C2 H2 120.1 . . ?
O3 C9 W1 177.5(7) . . ?
C5 C4 H4 120.3 . . ?
C3 C4 C5 119.4(7) . . ?
C3 C4 H4 120.3 . . ?
C1 C6 H6 120.3 . . ?
C5 C6 C1 119.3(8) . . ?
C5 C6 H6 120.3 . . ?
C2 C3 H3 120.2 . . ?
C4 C3 C2 119.5(8) . . ?
C4 C3 H3 120.2 . . ?

loop_
_geom_bond_atom_site_label_1
_geom_bond_atom_site_label_2
_geom_bond_distance
_geom_bond_site_symmetry_2
_geom_bond_publ_flag
W1 W1 3.0247(6) 5_666 ?
W1 Se1 2.5891(8) . ?
W1 Se1 2.5929(8) 5_666 ?
W1 C7 2.052(8) . ?
W1 C8 2.031(8) . ?
W1 C10 2.063(8) . ?
W1 C9 2.016(8) . ?
Se1 C1 1.953(7) . ?
O1 C7 1.121(10) . ?
O4 C10 1.105(10) . ?
O2 C8 1.127(10) . ?
O3 C9 1.138(10) . ?
C1 C2 1.390(11) . ?
C1 C6 1.382(10) . ?
C5 H5 0.9500 . ?
C5 C4 1.396(12) . ?
C5 C6 1.376(11) . ?
C2 H2 0.9500 . ?
C2 C3 1.397(12) . ?
C4 H4 0.9500 . ?
C4 C3 1.392(11) . ?
C6 H6 0.9500 . ?
C3 H3 0.9500 . ?

loop_
_geom_torsion_atom_site_label_1
_geom_torsion_atom_site_label_2
_geom_torsion_atom_site_label_3
_geom_torsion_atom_site_label_4
_geom_torsion
_geom_torsion_site_symmetry_1
_geom_torsion_site_symmetry_2
_geom_torsion_site_symmetry_3
_geom_torsion_site_symmetry_4
_geom_torsion_publ_flag
Se1 C1 C2 C3 -175.8(6) . . . . ?
Se1 C1 C6 C5 175.4(6) . . . . ?
C1 C2 C3 C4 1.1(13) . . . . ?
C5 C4 C3 C2 -0.3(12) . . . . ?
C2 C1 C6 C5 0.9(12) . . . . ?
C4 C5 C6 C1 -0.2(12) . . . . ?
C6 C1 C2 C3 -1.4(12) . . . . ?
C6 C5 C4 C3 -0.1(12) . . . . ?

loop_
_exptl_oxdiff_crystal_face_indexfrac_h
_exptl_oxdiff_crystal_face_indexfrac_k
_exptl_oxdiff_crystal_face_indexfrac_l
_exptl_oxdiff_crystal_face_x
_exptl_oxdiff_crystal_face_y
_exptl_oxdiff_crystal_face_z
2.0127 -5.0000 0.9909 -0.0957 -0.4448 0.9911
-10.3411 1.8472 -1.0563 -0.6661 0.6338 -0.3933
-8.7213 -2.9979 -0.5794 -0.8129 0.1957 0.5473
6.9654 1.0041 -10.0120 -0.1146 -0.7938 -0.6039
6.3143 -2.1367 6.4397 0.7234 -0.1727 0.6704
8.1340 3.3443 -0.2259 0.7410 -0.1786 -0.6462
9.9213 -2.0999 1.4029 0.6449 -0.6139 0.4557
-6.9673 -0.0043 10.0137 0.1741 0.8718 0.4139
-2.0127 5.0000 -0.9909 0.0957 0.4448 -0.9911
